data_4070095
loop_
_publ_author_name
'M\'enard, Gabriel'
'Jong, Howard'
'Fryzuk, Michael D.'

_publ_section_title
;
 Synthesis and Characterization of a New Thiophene-Bridged
 Diamidophosphine [NPN] Donor Set and Its Coordination Chemistry with
 Zirconium(IV): Unexpected Deprotonation&#x2212;Lithiation Sequence with a
 Mesitylaminothiophene Precursor
;
_journal_issue 17
_journal_name_full Organometallics
_journal_page_first 5253
_journal_paper_doi 10.1021/om900612n
_journal_volume 28
_journal_year 2009
_chemical_formula_moiety 'C36 H43 N4 O0 P S2 Zr'
_chemical_formula_sum 'C36 H43 N4 O0 P S2 Zr'
_chemical_formula_weight 718.05
_chemical_name_systematic
;
 ?
;
_space_group_IT_number 15
_symmetry_cell_setting monoclinic
_symmetry_space_group_name_Hall '-C 2yc'
_symmetry_space_group_name_H-M 'C 1 2/c 1'
_atom_sites_solution_hydrogens geom
_atom_sites_solution_primary direct
_atom_sites_solution_secondary difmap
_audit_creation_method SHELXL-97
_cell_angle_alpha 90.00
_cell_angle_beta 101.325(5)
_cell_angle_gamma 90.00
_cell_formula_units_Z 8
_cell_length_a 34.159(4)
_cell_length_b 14.2705(16)
_cell_length_c 15.7812(18)
_cell_measurement_reflns_used 8598
_cell_measurement_temperature 173(2)
_cell_measurement_theta_max 27.3716
_cell_measurement_theta_min 2.3161
_cell_volume 7543.0(15)
_computing_structure_refinement 'SHELXL-97 (Sheldrick, 1997)'
_diffrn_ambient_temperature 173(2)
_diffrn_measured_fraction_theta_full 0.984
_diffrn_measured_fraction_theta_max 0.984
_diffrn_measurement_device_type 'Bruker X8 Apex 2'
_diffrn_measurement_method 'area detector'
_diffrn_radiation_monochromator graphite
_diffrn_radiation_source 'fine-focus sealed tube'
_diffrn_radiation_type MoK\a
_diffrn_radiation_wavelength 0.71073
_diffrn_reflns_av_R_equivalents 0.0450
_diffrn_reflns_av_sigmaI/netI 0.0440
_diffrn_reflns_limit_h_max 44
_diffrn_reflns_limit_h_min -44
_diffrn_reflns_limit_k_max 18
_diffrn_reflns_limit_k_min -18
_diffrn_reflns_limit_l_max 20
_diffrn_reflns_limit_l_min -20
_diffrn_reflns_number 37771
_diffrn_reflns_theta_full 27.71
_diffrn_reflns_theta_max 27.71
_diffrn_reflns_theta_min 1.55
_exptl_absorpt_coefficient_mu 0.473
_exptl_absorpt_correction_T_max 0.9606
_exptl_absorpt_correction_T_min 0.7993
_exptl_absorpt_correction_type multi-scan
_exptl_crystal_colour yellow
_exptl_crystal_density_diffrn 1.265
_exptl_crystal_density_method 'not measured'
_exptl_crystal_description platelet
_exptl_crystal_F_000 2992
_exptl_crystal_size_max 0.38
_exptl_crystal_size_mid 0.21
_exptl_crystal_size_min 0.085
_refine_diff_density_max 0.495
_refine_diff_density_min -0.441
_refine_diff_density_rms 0.063
_refine_ls_extinction_method none
_refine_ls_goodness_of_fit_ref 1.030
_refine_ls_hydrogen_treatment constr
_refine_ls_matrix_type full
_refine_ls_number_parameters 407
_refine_ls_number_reflns 8721
_refine_ls_number_restraints 0
_refine_ls_restrained_S_all 1.030
_refine_ls_R_factor_all 0.0563
_refine_ls_R_factor_gt 0.0361
_refine_ls_shift/su_max 0.044
_refine_ls_shift/su_mean 0.001
_refine_ls_structure_factor_coef Fsqd
_refine_ls_weighting_details 'calc w=1/[\s^2^(Fo^2^)+(0.0448P)^2^+0.2365P] where P=(Fo^2^+2Fc^2^)/3'
_refine_ls_weighting_scheme calc
_refine_ls_wR_factor_gt 0.0806
_refine_ls_wR_factor_ref 0.0858
_reflns_number_gt 6552
_reflns_number_total 8721
_reflns_threshold_expression >2sigma(I)
_cod_data_source_file om900612n_si_004.cif
_cod_data_source_block mf707
_cod_depositor_comments
;
The following automatic conversions were performed:

'_symmetry_cell_setting' value 'Monoclinic' changed to 'monoclinic'
according to /home/saulius/struct/CIF-dictionaries/cif_core.dic
dictionary named 'cif_core.dic' version 2.4.2 from 2011-04-26.

Automatic conversion script
Id: cif_fix_values 1715 2011-07-08 13:25:40Z adriana 
;
_cod_original_cell_volume 7543.0(14)
_cod_original_sg_symbol_H-M C2/c
_cod_database_code 4070095

loop_
_symmetry_equiv_pos_as_xyz
'x, y, z'
'-x, y, -z+1/2'
'x+1/2, y+1/2, z'
'-x+1/2, y+1/2, -z+1/2'
'-x, -y, -z'
'x, -y, z-1/2'
'-x+1/2, -y+1/2, -z'
'x+1/2, -y+1/2, z-1/2'

loop_
_atom_site_label
_atom_site_type_symbol
_atom_site_fract_x
_atom_site_fract_y
_atom_site_fract_z
_atom_site_U_iso_or_equiv
_atom_site_adp_type
_atom_site_occupancy
_atom_site_symmetry_multiplicity
_atom_site_calc_flag
_atom_site_refinement_flags
C01 C 0.12411(7) 0.10925(15) 0.94675(14) 0.0249(5) Uani 1 1 d .
C02 C 0.08738(7) 0.12699(19) 0.89515(16) 0.0384(6) Uani 1 1 d .
H02 H 0.0660 0.1484 0.9207 0.046 Uiso 1 1 calc R
C03 C 0.08119(9) 0.1141(2) 0.80652(17) 0.0468(7) Uani 1 1 d .
H03 H 0.0557 0.1259 0.7717 0.056 Uiso 1 1 calc R
C04 C 0.11197(9) 0.08411(18) 0.76937(17) 0.0445(7) Uani 1 1 d .
H04 H 0.1078 0.0745 0.7087 0.053 Uiso 1 1 calc R
C05 C 0.14879(9) 0.06808(17) 0.81962(17) 0.0420(7) Uani 1 1 d .
H05 H 0.1701 0.0481 0.7934 0.050 Uiso 1 1 calc R
C06 C 0.15532(7) 0.08068(15) 0.90837(15) 0.0307(5) Uani 1 1 d .
H06 H 0.1810 0.0698 0.9427 0.037 Uiso 1 1 calc R
C07 C 0.16891(6) 0.04859(14) 1.11081(14) 0.0232(4) Uani 1 1 d .
C08 C 0.21625(7) -0.07938(15) 1.16078(15) 0.0286(5) Uani 1 1 d .
H08 H 0.2311 -0.1360 1.1710 0.034 Uiso 1 1 calc R
C09 C 0.22758(6) 0.00186(14) 1.20267(14) 0.0251(5) Uani 1 1 d .
H09 H 0.2511 0.0084 1.2458 0.030 Uiso 1 1 calc R
C10 C 0.20022(6) 0.07691(14) 1.17494(13) 0.0205(4) Uani 1 1 d .
C11 C 0.08620(6) 0.10806(17) 1.09356(14) 0.0278(5) Uani 1 1 d .
C12 C 0.07559(7) 0.16637(18) 1.15496(15) 0.0334(5) Uani 1 1 d .
C13 C 0.03701(8) 0.1414(2) 1.17098(18) 0.0557(9) Uani 1 1 d .
H13 H 0.0243 0.1740 1.2106 0.067 Uiso 1 1 calc R
C14 C 0.02060(8) 0.0677(3) 1.12465(19) 0.0645(10) Uani 1 1 d .
H14 H -0.0049 0.0428 1.1277 0.077 Uiso 1 1 calc R
C15 C 0.24519(6) 0.18395(14) 1.25336(14) 0.0210(4) Uani 1 1 d .
C16 C 0.27420(6) 0.20768(14) 1.20478(14) 0.0229(4) Uani 1 1 d .
C17 C 0.31381(6) 0.21586(14) 1.24620(16) 0.0280(5) Uani 1 1 d .
H17 H 0.3332 0.2325 1.2132 0.034 Uiso 1 1 calc R
C18 C 0.32592(7) 0.20059(14) 1.33370(17) 0.0315(5) Uani 1 1 d .
C19 C 0.29701(7) 0.17785(15) 1.38017(15) 0.0291(5) Uani 1 1 d .
H19 H 0.3048 0.1688 1.4408 0.035 Uiso 1 1 calc R
C20 C 0.25707(6) 0.16770(14) 1.34206(14) 0.0249(5) Uani 1 1 d .
C21 C 0.22882(8) 0.13015(17) 1.39606(16) 0.0363(6) Uani 1 1 d .
H21A H 0.2379 0.0682 1.4185 0.054 Uiso 1 1 calc R
H21B H 0.2020 0.1250 1.3604 0.054 Uiso 1 1 calc R
H21C H 0.2282 0.1729 1.4444 0.054 Uiso 1 1 calc R
C22 C 0.26307(7) 0.21694(18) 1.10843(15) 0.0351(6) Uani 1 1 d .
H22A H 0.2857 0.2428 1.0863 0.053 Uiso 1 1 calc R
H22B H 0.2401 0.2589 1.0933 0.053 Uiso 1 1 calc R
H22C H 0.2562 0.1551 1.0827 0.053 Uiso 1 1 calc R
C23 C 0.36947(8) 0.20491(18) 1.3759(2) 0.0471(7) Uani 1 1 d .
H23A H 0.3721 0.2027 1.4388 0.071 Uiso 1 1 calc R
H23B H 0.3811 0.2634 1.3595 0.071 Uiso 1 1 calc R
H23C H 0.3835 0.1515 1.3568 0.071 Uiso 1 1 calc R
C24 C 0.08355(6) 0.28853(17) 1.25907(14) 0.0291(5) Uani 1 1 d .
C25 C 0.08345(7) 0.24741(17) 1.33969(15) 0.0323(5) Uani 1 1 d .
C26 C 0.06833(7) 0.29926(19) 1.40061(15) 0.0362(6) Uani 1 1 d .
H26 H 0.0673 0.2712 1.4547 0.043 Uiso 1 1 calc R
C27 C 0.05492(7) 0.3891(2) 1.38562(17) 0.0429(7) Uani 1 1 d .
C28 C 0.05536(8) 0.4276(2) 1.30566(18) 0.0491(7) Uani 1 1 d .
H28 H 0.0462 0.4901 1.2942 0.059 Uiso 1 1 calc R
C29 C 0.06882(7) 0.3781(2) 1.24152(16) 0.0411(6) Uani 1 1 d .
C30 C 0.06785(10) 0.4220(2) 1.15464(19) 0.0609(9) Uani 1 1 d .
H30A H 0.0536 0.4818 1.1514 0.091 Uiso 1 1 calc R
H30B H 0.0541 0.3799 1.1093 0.091 Uiso 1 1 calc R
H30C H 0.0952 0.4328 1.1466 0.091 Uiso 1 1 calc R
C31 C 0.09936(9) 0.15070(18) 1.36176(18) 0.0457(7) Uani 1 1 d .
H31A H 0.1053 0.1429 1.4247 0.069 Uiso 1 1 calc R
H31B H 0.1238 0.1416 1.3392 0.069 Uiso 1 1 calc R
H31C H 0.0794 0.1044 1.3359 0.069 Uiso 1 1 calc R
C32 C 0.04043(9) 0.4455(2) 1.4545(2) 0.0623(9) Uani 1 1 d .
H32A H 0.0169 0.4151 1.4692 0.093 Uiso 1 1 calc R
H32B H 0.0333 0.5088 1.4328 0.093 Uiso 1 1 calc R
H32C H 0.0617 0.4492 1.5061 0.093 Uiso 1 1 calc R
C33 C 0.13396(9) 0.3717(2) 1.00095(18) 0.0516(8) Uani 1 1 d .
H33A H 0.1266 0.4381 0.9940 0.077 Uiso 1 1 calc R
H33B H 0.1101 0.3344 1.0033 0.077 Uiso 1 1 calc R
H33C H 0.1455 0.3512 0.9519 0.077 Uiso 1 1 calc R
C34 C 0.19809(9) 0.41769(18) 1.0829(2) 0.0516(8) Uani 1 1 d .
H34A H 0.2106 0.4017 1.0340 0.077 Uiso 1 1 calc R
H34B H 0.2172 0.4072 1.1371 0.077 Uiso 1 1 calc R
H34C H 0.1900 0.4837 1.0789 0.077 Uiso 1 1 calc R
C35 C 0.16719(8) 0.47198(16) 1.27495(18) 0.0412(6) Uani 1 1 d .
H35A H 0.1420 0.4905 1.2911 0.062 Uiso 1 1 calc R
H35B H 0.1674 0.4931 1.2159 0.062 Uiso 1 1 calc R
H35C H 0.1896 0.5007 1.3149 0.062 Uiso 1 1 calc R
C36 C 0.17573(8) 0.34199(19) 1.36853(16) 0.0422(6) Uani 1 1 d .
H36A H 0.2015 0.3643 1.4010 0.063 Uiso 1 1 calc R
H36B H 0.1748 0.2735 1.3715 0.063 Uiso 1 1 calc R
H36C H 0.1541 0.3686 1.3935 0.063 Uiso 1 1 calc R
N01 N 0.20502(5) 0.16776(11) 1.20837(11) 0.0215(4) Uani 1 1 d .
N02 N 0.09976(5) 0.23823(14) 1.19474(12) 0.0293(4) Uani 1 1 d .
N03 N 0.16320(6) 0.35912(13) 1.08091(12) 0.0319(4) Uani 1 1 d .
N04 N 0.17104(5) 0.37104(12) 1.27924(12) 0.0274(4) Uani 1 1 d .
P01 P 0.132283(16) 0.12856(4) 1.06233(3) 0.02103(12) Uani 1 1 d .
S01 S 0.050498(19) 0.02351(5) 1.05955(4) 0.04383(18) Uani 1 1 d .
S02 S 0.172527(17) -0.06934(4) 1.08775(4) 0.02893(13) Uani 1 1 d .
Zr01 Zr 0.159250(6) 0.274872(14) 1.181677(13) 0.02103(6) Uani 1 1 d .

loop_
_atom_site_aniso_label
_atom_site_aniso_U_11
_atom_site_aniso_U_22
_atom_site_aniso_U_33
_atom_site_aniso_U_23
_atom_site_aniso_U_13
_atom_site_aniso_U_12
C01 0.0321(12) 0.0253(11) 0.0170(11) -0.0026(9) 0.0045(9) -0.0004(9)
C02 0.0331(13) 0.0560(16) 0.0241(13) -0.0008(11) 0.0008(10) 0.0100(11)
C03 0.0525(17) 0.0635(18) 0.0193(13) -0.0006(12) -0.0054(12) 0.0042(14)
C04 0.074(2) 0.0422(15) 0.0173(13) -0.0013(11) 0.0092(13) -0.0028(14)
C05 0.0649(19) 0.0362(13) 0.0321(15) 0.0023(11) 0.0269(14) 0.0090(12)
C06 0.0349(13) 0.0309(12) 0.0283(13) 0.0035(10) 0.0110(10) 0.0033(10)
C07 0.0248(11) 0.0233(10) 0.0207(12) -0.0016(8) 0.0028(9) -0.0020(8)
C08 0.0303(12) 0.0225(11) 0.0323(13) 0.0026(9) 0.0049(10) 0.0019(9)
C09 0.0234(11) 0.0262(11) 0.0243(12) 0.0031(9) 0.0010(9) -0.0002(8)
C10 0.0225(10) 0.0205(10) 0.0185(11) 0.0002(8) 0.0037(8) -0.0033(8)
C11 0.0204(11) 0.0446(13) 0.0174(11) -0.0055(10) 0.0014(9) -0.0068(9)
C12 0.0230(12) 0.0583(16) 0.0187(12) -0.0096(11) 0.0031(9) -0.0058(11)
C13 0.0287(14) 0.105(3) 0.0379(16) -0.0321(16) 0.0168(12) -0.0210(15)
C14 0.0357(16) 0.122(3) 0.0397(18) -0.0341(18) 0.0182(13) -0.0394(17)
C15 0.0215(10) 0.0186(9) 0.0210(11) -0.0014(8) -0.0003(8) -0.0002(8)
C16 0.0238(11) 0.0211(10) 0.0230(12) -0.0004(8) 0.0028(9) 0.0009(8)
C17 0.0212(11) 0.0239(11) 0.0381(14) -0.0016(10) 0.0038(10) -0.0013(8)
C18 0.0251(12) 0.0201(11) 0.0434(15) -0.0026(10) -0.0076(10) 0.0008(8)
C19 0.0367(13) 0.0249(11) 0.0205(12) -0.0011(9) -0.0074(10) 0.0035(9)
C20 0.0290(11) 0.0231(11) 0.0207(12) -0.0007(9) 0.0002(9) 0.0003(8)
C21 0.0424(15) 0.0405(14) 0.0261(13) 0.0082(11) 0.0073(11) 0.0031(11)
C22 0.0338(13) 0.0468(15) 0.0267(13) 0.0035(11) 0.0112(10) 0.0022(11)
C23 0.0266(13) 0.0418(15) 0.064(2) -0.0035(13) -0.0137(12) 0.0024(11)
C24 0.0214(11) 0.0460(14) 0.0198(12) -0.0097(10) 0.0039(9) 0.0030(9)
C25 0.0269(12) 0.0468(14) 0.0227(12) -0.0072(10) 0.0037(10) -0.0009(10)
C26 0.0293(13) 0.0609(17) 0.0192(12) -0.0072(11) 0.0070(10) 0.0008(11)
C27 0.0300(13) 0.0682(18) 0.0319(15) -0.0154(13) 0.0092(11) 0.0107(12)
C28 0.0438(16) 0.0624(18) 0.0421(17) -0.0026(14) 0.0105(13) 0.0288(14)
C29 0.0317(13) 0.0651(18) 0.0262(14) -0.0006(12) 0.0052(11) 0.0220(12)
C30 0.064(2) 0.079(2) 0.0419(18) 0.0157(16) 0.0162(15) 0.0410(17)
C31 0.0572(18) 0.0446(15) 0.0386(16) -0.0026(12) 0.0176(14) -0.0039(13)
C32 0.0551(19) 0.088(2) 0.0476(19) -0.0246(17) 0.0191(16) 0.0179(17)
C33 0.0602(19) 0.0578(18) 0.0371(17) 0.0112(14) 0.0104(14) 0.0166(15)
C34 0.070(2) 0.0354(14) 0.058(2) -0.0123(13) 0.0353(17) -0.0141(13)
C35 0.0546(17) 0.0303(13) 0.0429(16) -0.0080(11) 0.0199(13) 0.0047(11)
C36 0.0468(16) 0.0447(15) 0.0322(15) -0.0044(12) 0.0009(12) -0.0042(12)
N01 0.0212(9) 0.0217(9) 0.0199(10) -0.0022(7) 0.0000(7) -0.0009(7)
N02 0.0223(9) 0.0451(11) 0.0209(10) -0.0111(8) 0.0052(8) -0.0007(8)
N03 0.0409(12) 0.0308(10) 0.0257(11) -0.0006(8) 0.0111(9) 0.0043(8)
N04 0.0292(10) 0.0287(10) 0.0240(10) -0.0061(8) 0.0050(8) 0.0015(8)
P01 0.0195(3) 0.0272(3) 0.0158(3) -0.0033(2) 0.0020(2) 0.0002(2)
S01 0.0338(3) 0.0678(5) 0.0295(4) -0.0165(3) 0.0053(3) -0.0236(3)
S02 0.0342(3) 0.0223(3) 0.0279(3) -0.0031(2) 0.0002(2) -0.0039(2)
Zr01 0.01953(10) 0.02405(11) 0.01912(11) -0.00366(9) 0.00286(8) 0.00153(8)

loop_
_atom_type_symbol
_atom_type_description
_atom_type_scat_dispersion_real
_atom_type_scat_dispersion_imag
_atom_type_scat_source
C C 0.0033 0.0016 'International Tables Vol C Tables 4.2.6.8 and 6.1.1.4'
H H 0.0000 0.0000 'International Tables Vol C Tables 4.2.6.8 and 6.1.1.4'
N N 0.0061 0.0033 'International Tables Vol C Tables 4.2.6.8 and 6.1.1.4'
O O 0.0106 0.0060 'International Tables Vol C Tables 4.2.6.8 and 6.1.1.4'
P P 0.1023 0.0942 'International Tables Vol C Tables 4.2.6.8 and 6.1.1.4'
S S 0.1246 0.1234 'International Tables Vol C Tables 4.2.6.8 and 6.1.1.4'
Zr Zr -2.9673 0.5597 'International Tables Vol C Tables 4.2.6.8 and 6.1.1.4'

loop_
_geom_angle_atom_site_label_1
_geom_angle_atom_site_label_2
_geom_angle_atom_site_label_3
_geom_angle
C02 C01 C06 119.0(2)
C02 C01 P01 120.61(17)
C06 C01 P01 120.32(18)
C01 C02 C03 120.8(2)
C01 C02 H02 119.6
C03 C02 H02 119.6
C04 C03 C02 119.8(3)
C04 C03 H03 120.1
C02 C03 H03 120.1
C05 C04 C03 120.0(2)
C05 C04 H04 120.0
C03 C04 H04 120.0
C04 C05 C06 120.8(2)
C04 C05 H05 119.6
C06 C05 H05 119.6
C05 C06 C01 119.6(2)
C05 C06 H06 120.2
C01 C06 H06 120.2
C10 C07 S02 111.19(16)
C10 C07 P01 120.85(15)
S02 C07 P01 127.95(13)
C09 C08 S02 112.77(17)
C09 C08 H08 123.6
S02 C08 H08 123.6
C08 C09 C10 112.6(2)
C08 C09 H09 123.7
C10 C09 H09 123.7
C07 C10 N01 124.39(19)
C07 C10 C09 111.73(18)
N01 C10 C09 123.88(19)
C12 C11 S01 111.93(16)
C12 C11 P01 117.94(17)
S01 C11 P01 130.13(13)
C11 C12 N02 123.3(2)
C11 C12 C13 110.6(2)
N02 C12 C13 126.1(2)
C14 C13 C12 113.5(2)
C14 C13 H13 123.2
C12 C13 H13 123.2
C13 C14 S01 112.5(2)
C13 C14 H14 123.7
S01 C14 H14 123.7
C20 C15 C16 119.21(19)
C20 C15 N01 122.03(18)
C16 C15 N01 118.44(19)
C17 C16 C15 119.3(2)
C17 C16 C22 120.03(19)
C15 C16 C22 120.5(2)
C18 C17 C16 122.1(2)
C18 C17 H17 118.9
C16 C17 H17 118.9
C17 C18 C19 117.7(2)
C17 C18 C23 120.8(2)
C19 C18 C23 121.5(2)
C18 C19 C20 122.7(2)
C18 C19 H19 118.6
C20 C19 H19 118.6
C19 C20 C15 119.0(2)
C19 C20 C21 118.5(2)
C15 C20 C21 122.2(2)
C20 C21 H21A 109.5
C20 C21 H21B 109.5
H21A C21 H21B 109.5
C20 C21 H21C 109.5
H21A C21 H21C 109.5
H21B C21 H21C 109.5
C16 C22 H22A 109.5
C16 C22 H22B 109.5
H22A C22 H22B 109.5
C16 C22 H22C 109.5
H22A C22 H22C 109.5
H22B C22 H22C 109.5
C18 C23 H23A 109.5
C18 C23 H23B 109.5
H23A C23 H23B 109.5
C18 C23 H23C 109.5
H23A C23 H23C 109.5
H23B C23 H23C 109.5
C29 C24 C25 120.2(2)
C29 C24 N02 119.7(2)
C25 C24 N02 120.1(2)
C26 C25 C24 118.2(2)
C26 C25 C31 119.7(2)
C24 C25 C31 122.1(2)
C27 C26 C25 122.5(2)
C27 C26 H26 118.8
C25 C26 H26 118.8
C26 C27 C28 118.0(2)
C26 C27 C32 121.4(3)
C28 C27 C32 120.6(3)
C27 C28 C29 122.0(3)
C27 C28 H28 119.0
C29 C28 H28 119.0
C24 C29 C28 119.1(2)
C24 C29 C30 120.7(2)
C28 C29 C30 120.2(3)
C29 C30 H30A 109.5
C29 C30 H30B 109.5
H30A C30 H30B 109.5
C29 C30 H30C 109.5
H30A C30 H30C 109.5
H30B C30 H30C 109.5
C25 C31 H31A 109.5
C25 C31 H31B 109.5
H31A C31 H31B 109.5
C25 C31 H31C 109.5
H31A C31 H31C 109.5
H31B C31 H31C 109.5
C27 C32 H32A 109.5
C27 C32 H32B 109.5
H32A C32 H32B 109.5
C27 C32 H32C 109.5
H32A C32 H32C 109.5
H32B C32 H32C 109.5
N03 C33 H33A 109.5
N03 C33 H33B 109.5
H33A C33 H33B 109.5
N03 C33 H33C 109.5
H33A C33 H33C 109.5
H33B C33 H33C 109.5
N03 C34 H34A 109.5
N03 C34 H34B 109.5
H34A C34 H34B 109.5
N03 C34 H34C 109.5
H34A C34 H34C 109.5
H34B C34 H34C 109.5
N04 C35 H35A 109.5
N04 C35 H35B 109.5
H35A C35 H35B 109.5
N04 C35 H35C 109.5
H35A C35 H35C 109.5
H35B C35 H35C 109.5
N04 C36 H36A 109.5
N04 C36 H36B 109.5
H36A C36 H36B 109.5
N04 C36 H36C 109.5
H36A C36 H36C 109.5
H36B C36 H36C 109.5
C10 N01 C15 111.48(16)
C10 N01 Zr01 123.66(13)
C15 N01 Zr01 124.47(13)
C12 N02 C24 114.25(18)
C12 N02 Zr01 128.84(14)
C24 N02 Zr01 116.64(14)
C34 N03 C33 111.6(2)
C34 N03 Zr01 120.51(18)
C33 N03 Zr01 127.92(17)
C35 N04 C36 108.81(19)
C35 N04 Zr01 129.12(16)
C36 N04 Zr01 120.61(15)
C07 P01 C11 111.68(11)
C07 P01 C01 107.21(10)
C11 P01 C01 106.65(10)
C07 P01 Zr01 94.49(7)
C11 P01 Zr01 97.33(8)
C01 P01 Zr01 138.17(7)
C14 S01 C11 91.39(12)
C08 S02 C07 91.66(11)
N03 Zr01 N04 99.20(8)
N03 Zr01 N02 115.56(8)
N04 Zr01 N02 98.14(7)
N03 Zr01 N01 114.57(7)
N04 Zr01 N01 107.42(7)
N02 Zr01 N01 118.01(7)
N03 Zr01 P01 88.77(6)
N04 Zr01 P01 169.60(5)
N02 Zr01 P01 72.24(5)
N01 Zr01 P01 74.82(5)

loop_
_geom_bond_atom_site_label_1
_geom_bond_atom_site_label_2
_geom_bond_distance
C01 C02 1.379(3)
C01 C06 1.387(3)
C01 P01 1.811(2)
C02 C03 1.385(3)
C02 H02 0.9500
C03 C04 1.369(4)
C03 H03 0.9500
C04 C05 1.368(4)
C04 H04 0.9500
C05 C06 1.386(3)
C05 H05 0.9500
C06 H06 0.9500
C07 C10 1.381(3)
C07 S02 1.731(2)
C07 P01 1.754(2)
C08 C09 1.353(3)
C08 S02 1.704(2)
C08 H08 0.9500
C09 C10 1.432(3)
C09 H09 0.9500
C10 N01 1.397(2)
C11 C12 1.379(3)
C11 S01 1.725(2)
C11 P01 1.764(2)
C12 N02 1.387(3)
C12 C13 1.435(3)
C13 C14 1.339(4)
C13 H13 0.9500
C14 S01 1.706(3)
C14 H14 0.9500
C15 C20 1.398(3)
C15 C16 1.408(3)
C15 N01 1.434(3)
C16 C17 1.387(3)
C16 C22 1.499(3)
C17 C18 1.379(3)
C17 H17 0.9500
C18 C19 1.380(3)
C18 C23 1.507(3)
C19 C20 1.386(3)
C19 H19 0.9500
C20 C21 1.506(3)
C21 H21A 0.9800
C21 H21B 0.9800
C21 H21C 0.9800
C22 H22A 0.9800
C22 H22B 0.9800
C22 H22C 0.9800
C23 H23A 0.9800
C23 H23B 0.9800
C23 H23C 0.9800
C24 C29 1.381(3)
C24 C25 1.402(3)
C24 N02 1.440(3)
C25 C26 1.390(3)
C25 C31 1.499(3)
C26 C27 1.366(4)
C26 H26 0.9500
C27 C28 1.379(4)
C27 C32 1.512(3)
C28 C29 1.386(3)
C28 H28 0.9500
C29 C30 1.502(4)
C30 H30A 0.9800
C30 H30B 0.9800
C30 H30C 0.9800
C31 H31A 0.9800
C31 H31B 0.9800
C31 H31C 0.9800
C32 H32A 0.9800
C32 H32B 0.9800
C32 H32C 0.9800
C33 N03 1.459(3)
C33 H33A 0.9800
C33 H33B 0.9800
C33 H33C 0.9800
C34 N03 1.451(3)
C34 H34A 0.9800
C34 H34B 0.9800
C34 H34C 0.9800
C35 N04 1.447(3)
C35 H35A 0.9800
C35 H35B 0.9800
C35 H35C 0.9800
C36 N04 1.447(3)
C36 H36A 0.9800
C36 H36B 0.9800
C36 H36C 0.9800
N01 Zr01 2.1678(17)
N02 Zr01 2.1472(18)
N03 Zr01 2.0191(19)
N04 Zr01 2.0427(18)
P01 Zr01 2.8414(6)

loop_
_geom_torsion_atom_site_label_1
_geom_torsion_atom_site_label_2
_geom_torsion_atom_site_label_3
_geom_torsion_atom_site_label_4
_geom_torsion
C06 C01 C02 C03 1.8(4)
P01 C01 C02 C03 178.7(2)
C01 C02 C03 C04 -0.6(4)
C02 C03 C04 C05 -0.7(4)
C03 C04 C05 C06 0.8(4)
C04 C05 C06 C01 0.4(4)
C02 C01 C06 C05 -1.7(3)
P01 C01 C06 C05 -178.66(18)
S02 C08 C09 C10 -0.5(2)
S02 C07 C10 N01 -178.83(15)
P01 C07 C10 N01 2.1(3)
S02 C07 C10 C09 1.8(2)
P01 C07 C10 C09 -177.29(15)
C08 C09 C10 C07 -0.9(3)
C08 C09 C10 N01 179.75(19)
S01 C11 C12 N02 177.9(2)
P01 C11 C12 N02 -1.8(3)
S01 C11 C12 C13 -1.8(3)
P01 C11 C12 C13 178.5(2)
C11 C12 C13 C14 1.0(4)
N02 C12 C13 C14 -178.7(3)
C12 C13 C14 S01 0.3(4)
C20 C15 C16 C17 -1.0(3)
N01 C15 C16 C17 -174.61(18)
C20 C15 C16 C22 174.4(2)
N01 C15 C16 C22 0.8(3)
C15 C16 C17 C18 0.6(3)
C22 C16 C17 C18 -174.8(2)
C16 C17 C18 C19 -0.9(3)
C16 C17 C18 C23 176.7(2)
C17 C18 C19 C20 1.7(3)
C23 C18 C19 C20 -175.9(2)
C18 C19 C20 C15 -2.1(3)
C18 C19 C20 C21 171.8(2)
C16 C15 C20 C19 1.7(3)
N01 C15 C20 C19 175.05(19)
C16 C15 C20 C21 -172.0(2)
N01 C15 C20 C21 1.4(3)
C29 C24 C25 C26 -0.2(4)
N02 C24 C25 C26 178.6(2)
C29 C24 C25 C31 -179.6(2)
N02 C24 C25 C31 -0.8(3)
C24 C25 C26 C27 -2.1(4)
C31 C25 C26 C27 177.3(3)
C25 C26 C27 C28 2.2(4)
C25 C26 C27 C32 -177.1(2)
C26 C27 C28 C29 0.0(4)
C32 C27 C28 C29 179.3(3)
C25 C24 C29 C28 2.3(4)
N02 C24 C29 C28 -176.5(2)
C25 C24 C29 C30 -178.5(2)
N02 C24 C29 C30 2.7(4)
C27 C28 C29 C24 -2.3(4)
C27 C28 C29 C30 178.5(3)
C07 C10 N01 C15 -162.20(19)
C09 C10 N01 C15 17.1(3)
C07 C10 N01 Zr01 10.9(3)
C09 C10 N01 Zr01 -169.79(15)
C20 C15 N01 C10 -91.4(2)
C16 C15 N01 C10 82.0(2)
C20 C15 N01 Zr01 95.6(2)
C16 C15 N01 Zr01 -91.0(2)
C11 C12 N02 C24 -178.0(2)
C13 C12 N02 C24 1.7(4)
C11 C12 N02 Zr01 -4.3(4)
C13 C12 N02 Zr01 175.4(2)
C29 C24 N02 C12 -106.8(3)
C25 C24 N02 C12 74.4(3)
C29 C24 N02 Zr01 78.7(3)
C25 C24 N02 Zr01 -100.1(2)
C10 C07 P01 C11 -109.00(18)
S02 C07 P01 C11 72.10(17)
C10 C07 P01 C01 134.52(17)
S02 C07 P01 C01 -44.39(17)
C10 C07 P01 Zr01 -9.27(17)
S02 C07 P01 Zr01 171.83(13)
C12 C11 P01 C07 102.4(2)
S01 C11 P01 C07 -77.21(19)
C12 C11 P01 C01 -140.76(19)
S01 C11 P01 C01 39.6(2)
C12 C11 P01 Zr01 4.6(2)
S01 C11 P01 Zr01 -175.04(16)
C02 C01 P01 C07 150.42(19)
C06 C01 P01 C07 -32.7(2)
C02 C01 P01 C11 30.7(2)
C06 C01 P01 C11 -152.47(18)
C02 C01 P01 Zr01 -91.6(2)
C06 C01 P01 Zr01 85.3(2)
C13 C14 S01 C11 -1.1(3)
C12 C11 S01 C14 1.7(2)
P01 C11 S01 C14 -178.7(2)
C09 C08 S02 C07 1.29(18)
C10 C07 S02 C08 -1.76(16)
P01 C07 S02 C08 177.23(15)
C34 N03 Zr01 N04 51.98(18)
C33 N03 Zr01 N04 -127.2(2)
C34 N03 Zr01 N02 155.65(16)
C33 N03 Zr01 N02 -23.6(2)
C34 N03 Zr01 N01 -62.06(18)
C33 N03 Zr01 N01 118.7(2)
C34 N03 Zr01 P01 -134.74(17)
C33 N03 Zr01 P01 46.04(19)
C35 N04 Zr01 N03 21.8(2)
C36 N04 Zr01 N03 -173.61(17)
C35 N04 Zr01 N02 -95.88(19)
C36 N04 Zr01 N02 68.71(18)
C35 N04 Zr01 N01 141.30(19)
C36 N04 Zr01 N01 -54.12(18)
C35 N04 Zr01 P01 -117.8(3)
C36 N04 Zr01 P01 46.8(4)
C12 N02 Zr01 N03 85.0(2)
C24 N02 Zr01 N03 -101.40(17)
C12 N02 Zr01 N04 -170.7(2)
C24 N02 Zr01 N04 2.92(18)
C12 N02 Zr01 N01 -55.9(2)
C24 N02 Zr01 N01 117.66(16)
C12 N02 Zr01 P01 5.29(19)
C24 N02 Zr01 P01 178.86(18)
C10 N01 Zr01 N03 -93.47(16)
C15 N01 Zr01 N03 78.73(17)
C10 N01 Zr01 N04 157.41(15)
C15 N01 Zr01 N04 -30.39(17)
C10 N01 Zr01 N02 47.84(17)
C15 N01 Zr01 N02 -139.96(15)
C10 N01 Zr01 P01 -12.00(14)
C15 N01 Zr01 P01 160.19(16)
C07 P01 Zr01 N03 125.61(9)
C11 P01 Zr01 N03 -121.82(10)
C01 P01 Zr01 N03 3.42(12)
C07 P01 Zr01 N04 -94.2(3)
C11 P01 Zr01 N04 18.4(3)
C01 P01 Zr01 N04 143.6(3)
C07 P01 Zr01 N02 -117.00(9)
C11 P01 Zr01 N02 -4.43(10)
C01 P01 Zr01 N02 120.81(12)
C07 P01 Zr01 N01 9.72(8)
C11 P01 Zr01 N01 122.29(9)
C01 P01 Zr01 N01 -112.47(12)
